data_7019366
loop_
_publ_author_name
'Vidjayacoumar, Balamurugan'
'Ilango, Sougandi'
'Ray, Matthew J.'
'Chu, Terry'
'Kolpin, Kristopher B.'
'Andreychuk, Nicholas R.'
'Cruz, Carlos A.'
'Emslie, David J. H.'
'Jenkins, Hilary A.'
'Britten, James F.'

_publ_section_title
;
 Rigid NON- and NSN-ligand complexes of tetravalent and trivalent uranium:
 comparison of U-OAr(2) and U-SAr(2) bonding.
;
_journal_issue 26
_journal_name_full 'Dalton transactions (Cambridge, England : 2003)'
_journal_page_first 8175
_journal_page_last 8189
_journal_paper_doi 10.1039/c2dt30247k
_journal_volume 41
_journal_year 2012
_chemical_formula_moiety 'C51 H72 Cl N2 O3 U 4.5[C7 H8]'
_chemical_formula_sum 'C82.5 H108 Cl N2 O3 U'
_chemical_formula_weight 1449.19
_chemical_name_systematic
;
?
;
_space_group_IT_number 14
_symmetry_cell_setting monoclinic
_symmetry_space_group_name_Hall '-P 2ybc'
_symmetry_space_group_name_H-M 'P 1 21/c 1'
_atom_sites_solution_hydrogens geom
_atom_sites_solution_primary direct
_atom_sites_solution_secondary difmap
_audit_creation_method SHELXL-97
_cell_angle_alpha 90.00
_cell_angle_beta 94.854(3)
_cell_angle_gamma 90.00
_cell_formula_units_Z 4
_cell_length_a 14.402(2)
_cell_length_b 15.964(2)
_cell_length_c 29.638(5)
_cell_measurement_reflns_used 5694
_cell_measurement_temperature 100(2)
_cell_measurement_theta_max 20.92
_cell_measurement_theta_min 2.28
_cell_volume 6789.7(17)
_computing_cell_refinement 'Bruker SAINT'
_computing_data_collection 'Bruker APEX2'
_computing_data_reduction 'Bruker SAINT'
_computing_molecular_graphics 'Bruker SHELXTL'
_computing_publication_material 'Bruker SHELXTL'
_computing_structure_refinement 'SHELXL-97 (Sheldrick, 2008)'
_computing_structure_solution 'SHELXS-97 (Sheldrick, 2008)'
_diffrn_ambient_temperature 100(2)
_diffrn_measured_fraction_theta_full 0.999
_diffrn_measured_fraction_theta_max 0.999
_diffrn_measurement_device_type 'Bruker APEX-II CCD'
_diffrn_measurement_method 'phi and omega scans'
_diffrn_radiation_monochromator graphite
_diffrn_radiation_source 'fine-focus sealed tube'
_diffrn_radiation_type MoK\a
_diffrn_radiation_wavelength 0.71073
_diffrn_reflns_av_R_equivalents 0.1046
_diffrn_reflns_av_sigmaI/netI 0.1050
_diffrn_reflns_limit_h_max 14
_diffrn_reflns_limit_h_min -17
_diffrn_reflns_limit_k_max 14
_diffrn_reflns_limit_k_min -18
_diffrn_reflns_limit_l_max 35
_diffrn_reflns_limit_l_min -34
_diffrn_reflns_number 63593
_diffrn_reflns_theta_full 25.00
_diffrn_reflns_theta_max 25.00
_diffrn_reflns_theta_min 1.38
_exptl_absorpt_coefficient_mu 2.482
_exptl_absorpt_correction_T_max 0.7892
_exptl_absorpt_correction_T_min 0.4767
_exptl_absorpt_correction_type numerical
_exptl_absorpt_process_details SADABS
_exptl_crystal_colour green
_exptl_crystal_density_diffrn 1.418
_exptl_crystal_density_meas ?
_exptl_crystal_density_method 'not measured'
_exptl_crystal_description rod
_exptl_crystal_F_000 3000
_exptl_crystal_size_max 0.354
_exptl_crystal_size_mid 0.177
_exptl_crystal_size_min 0.101
_platon_squeeze_details
;
;
_refine_diff_density_max 2.613
_refine_diff_density_min -2.946
_refine_diff_density_rms 0.184
_refine_ls_extinction_coef 0.0038(3)
_refine_ls_extinction_expression Fc^*^=kFc[1+0.001xFc^2^\l^3^/sin(2\q)]^-1/4^
_refine_ls_extinction_method SHELXL
_refine_ls_goodness_of_fit_ref 1.059
_refine_ls_hydrogen_treatment constr
_refine_ls_matrix_type full
_refine_ls_number_parameters 584
_refine_ls_number_reflns 11944
_refine_ls_number_restraints 124
_refine_ls_restrained_S_all 1.062
_refine_ls_R_factor_all 0.1248
_refine_ls_R_factor_gt 0.0781
_refine_ls_shift/su_max 0.015
_refine_ls_shift/su_mean 0.001
_refine_ls_structure_factor_coef Fsqd
_refine_ls_weighting_details 'calc w=1/[\s^2^(Fo^2^)+(0.1178P)^2^+0.0000P] where P=(Fo^2^+2Fc^2^)/3'
_refine_ls_weighting_scheme calc
_refine_ls_wR_factor_gt 0.1973
_refine_ls_wR_factor_ref 0.2135
_reflns_number_gt 7060
_reflns_number_total 11944
_reflns_threshold_expression >2\s(I)
_cod_data_source_file c2dt30247k.txt
_cod_data_source_block bala27_0m
_cod_depositor_comments
;
The following automatic conversions were performed:

'_symmetry_cell_setting' value 'Monoclinic' changed to 'monoclinic'
according to /home/saulius/struct/CIF-dictionaries/cif_core.dic
dictionary named 'cif_core.dic' version 2.4.1 from 2010-06-29.

Automatic conversion script
Id: cif_fix_values 1891 2012-01-12 08:04:46Z andrius 

The following automatic conversions were performed:

'_exptl_crystal_density_meas' value 'not measured' was changed to '?'
- the value is perceived as not measured.

Automatic conversion script
Id: cif_fix_values 3008 2015-01-20 13:52:24Z robertas 
;
_cod_original_cell_volume 6789.8(17)
_cod_original_sg_symbol_H-M P2(1)/c
_cod_original_formula_sum 'C82.50 H108 Cl N2 O3 U'
_cod_database_code 7019366

loop_
_symmetry_equiv_pos_as_xyz
'x, y, z'
'-x, y+1/2, -z+1/2'
'-x, -y, -z'
'x, -y-1/2, z-1/2'

loop_
_atom_site_label
_atom_site_type_symbol
_atom_site_fract_x
_atom_site_fract_y
_atom_site_fract_z
_atom_site_U_iso_or_equiv
_atom_site_adp_type
_atom_site_occupancy
_atom_site_symmetry_multiplicity
_atom_site_calc_flag
_atom_site_refinement_flags
_atom_site_disorder_assembly
_atom_site_disorder_group
U1 U 0.46339(3) 0.65927(2) 0.810671(15) 0.0423(2) Uani 1 1 d . . .
Cl4 Cl 0.4220(2) 0.77043(16) 0.74383(11) 0.0537(8) Uani 1 1 d . . .
O1 O 0.4372(4) 0.7851(3) 0.8596(2) 0.0352(17) Uani 1 1 d . . .
O2 O 0.5218(5) 0.5072(4) 0.8214(3) 0.059(2) Uani 1 1 d . . .
O3 O 0.4315(5) 0.5539(4) 0.7418(3) 0.0460(19) Uani 1 1 d . . .
N1 N 0.3319(5) 0.6558(4) 0.8519(3) 0.039(2) Uani 1 1 d . . .
N2 N 0.5985(5) 0.7269(4) 0.8438(3) 0.039(2) Uani 1 1 d . . .
C1 C 0.2474(7) 0.8649(5) 0.9218(4) 0.041(3) Uani 1 1 d . . .
H1 H 0.2311 0.9130 0.9383 0.049 Uiso 1 1 calc R . .
C2 C 0.1851(5) 0.8001(6) 0.9177(4) 0.047(3) Uani 1 1 d D A .
C3 C 0.2134(7) 0.7275(6) 0.8949(4) 0.048(3) Uani 1 1 d . . .
H3 H 0.1731 0.6802 0.8927 0.058 Uiso 1 1 calc R . .
C4 C 0.2984(7) 0.7229(6) 0.8755(4) 0.039(3) Uani 1 1 d . . .
C5 C 0.5977(6) 0.8065(5) 0.8651(4) 0.034(2) Uani 1 1 d . . .
C6 C 0.6758(7) 0.8534(6) 0.8786(4) 0.043(3) Uani 1 1 d . . .
H6 H 0.7360 0.8337 0.8730 0.052 Uiso 1 1 calc R . .
C7 C 0.6657(7) 0.9308(6) 0.9007(4) 0.037(3) Uani 1 1 d . . .
C8 C 0.5767(6) 0.9566(5) 0.9094(3) 0.033(2) Uani 1 1 d . . .
H8 H 0.5710 1.0080 0.9251 0.039 Uiso 1 1 calc R . .
C9 C 0.4002(6) 0.9400(6) 0.9049(4) 0.035(3) Uani 1 1 d . . .
C10 C 0.3321(6) 0.8649(5) 0.9036(4) 0.030(2) Uani 1 1 d . . .
C11 C 0.3550(6) 0.7941(6) 0.8808(4) 0.034(2) Uani 1 1 d U . .
C12 C 0.5111(7) 0.8377(5) 0.8738(4) 0.038(2) Uani 1 1 d . . .
C13 C 0.4956(7) 0.9121(6) 0.8968(3) 0.034(2) Uani 1 1 d . . .
C14 C 0.3622(7) 1.0023(6) 0.8675(4) 0.042(3) Uani 1 1 d . . .
H14A H 0.3541 0.9731 0.8384 0.063 Uiso 1 1 calc R . .
H14B H 0.4065 1.0485 0.8655 0.063 Uiso 1 1 calc R . .
H14C H 0.3021 1.0246 0.8751 0.063 Uiso 1 1 calc R . .
C15 C 0.4008(7) 0.9839(6) 0.9506(4) 0.045(3) Uani 1 1 d . . .
H15A H 0.4350 1.0369 0.9495 0.067 Uiso 1 1 calc R . .
H15B H 0.4313 0.9479 0.9742 0.067 Uiso 1 1 calc R . .
H15C H 0.3366 0.9952 0.9574 0.067 Uiso 1 1 calc R . .
C16 C 0.0960(7) 0.7990(5) 0.9403(4) 0.079(3) Uani 1 1 d DU . .
C17A C 0.0933(14) 0.7323(13) 0.9765(7) 0.093(5) Uani 0.62(3) 1 d PDU A 1
H97A H 0.0337 0.7353 0.9901 0.140 Uiso 0.62(3) 1 calc PR A 1
H97B H 0.1445 0.7416 1.0000 0.140 Uiso 0.62(3) 1 calc PR A 1
H97C H 0.1000 0.6769 0.9629 0.140 Uiso 0.62(3) 1 calc PR A 1
C18A C 0.0126(8) 0.7775(14) 0.9057(5) 0.087(5) Uani 0.62(3) 1 d PDU A 1
H98A H -0.0452 0.7783 0.9209 0.131 Uiso 0.62(3) 1 calc PR A 1
H98B H 0.0216 0.7217 0.8931 0.131 Uiso 0.62(3) 1 calc PR A 1
H98C H 0.0085 0.8190 0.8812 0.131 Uiso 0.62(3) 1 calc PRD A 1
C19A C 0.0715(12) 0.8830(9) 0.9605(8) 0.071(5) Uani 0.62(3) 1 d PDU A 1
H99A H 0.1285 0.9104 0.9735 0.106 Uiso 0.62(3) 1 calc PR A 1
H99B H 0.0293 0.8740 0.9843 0.106 Uiso 0.62(3) 1 calc PR A 1
H99C H 0.0409 0.9186 0.9367 0.106 Uiso 0.62(3) 1 calc PR A 1
C17B C 0.1164(18) 0.765(2) 0.9898(6) 0.086(5) Uani 0.38(3) 1 d PDU A 2
H97D H 0.0585 0.7645 1.0050 0.129 Uiso 0.38(3) 1 calc PR A 2
H97E H 0.1620 0.8014 1.0066 0.129 Uiso 0.38(3) 1 calc PR A 2
H97F H 0.1413 0.7080 0.9889 0.129 Uiso 0.38(3) 1 calc PR A 2
C18B C 0.0223(13) 0.742(2) 0.9168(11) 0.085(5) Uani 0.38(3) 1 d PDU A 2
H98D H -0.0350 0.7459 0.9324 0.127 Uiso 0.38(3) 1 calc PR A 2
H98E H 0.0448 0.6845 0.9176 0.127 Uiso 0.38(3) 1 calc PR A 2
H98F H 0.0093 0.7603 0.8852 0.127 Uiso 0.38(3) 1 calc PR A 2
C19B C 0.0572(18) 0.8878(10) 0.9460(13) 0.073(5) Uani 0.38(3) 1 d PDU A 2
H99D H -0.0018 0.8844 0.9602 0.110 Uiso 0.38(3) 1 calc PR A 2
H99E H 0.0465 0.9146 0.9163 0.110 Uiso 0.38(3) 1 calc PR A 2
H99F H 0.1020 0.9209 0.9653 0.110 Uiso 0.38(3) 1 calc PR A 2
C20 C 0.7541(7) 0.9795(6) 0.9176(4) 0.050(3) Uani 1 1 d . . .
C21 C 0.8019(9) 0.9365(8) 0.9602(5) 0.063(4) Uani 1 1 d . . .
H21A H 0.8586 0.9673 0.9706 0.094 Uiso 1 1 calc R . .
H21B H 0.8182 0.8788 0.9528 0.094 Uiso 1 1 calc R . .
H21C H 0.7592 0.9360 0.9843 0.094 Uiso 1 1 calc R . .
C22 C 0.7328(8) 1.0699(6) 0.9299(5) 0.065(4) Uani 1 1 d . . .
H22A H 0.7913 1.1009 0.9359 0.097 Uiso 1 1 calc R . .
H22B H 0.6982 1.0707 0.9569 0.097 Uiso 1 1 calc R . .
H22C H 0.6953 1.0962 0.9046 0.097 Uiso 1 1 calc R . .
C23 C 0.8246(8) 0.9796(9) 0.8824(5) 0.070(4) Uani 1 1 d . . .
H23A H 0.8802 1.0107 0.8940 0.104 Uiso 1 1 calc R . .
H23B H 0.7972 1.0063 0.8546 0.104 Uiso 1 1 calc R . .
H23C H 0.8419 0.9218 0.8757 0.104 Uiso 1 1 calc R . .
C30 C 0.6879(7) 0.6894(6) 0.8431(4) 0.044(3) Uani 1 1 d . . .
C31 C 0.7276(8) 0.6820(6) 0.8017(5) 0.051(3) Uani 1 1 d . . .
C32 C 0.8102(8) 0.6363(8) 0.8007(5) 0.067(4) Uani 1 1 d . . .
H32 H 0.8369 0.6292 0.7727 0.081 Uiso 1 1 calc R . .
C33 C 0.8539(9) 0.6011(7) 0.8395(6) 0.069(4) Uani 1 1 d . . .
H33 H 0.9103 0.5706 0.8381 0.083 Uiso 1 1 calc R . .
C34 C 0.8163(8) 0.6101(7) 0.8790(5) 0.057(3) Uani 1 1 d . . .
H34 H 0.8468 0.5855 0.9054 0.069 Uiso 1 1 calc R . .
C35 C 0.7341(7) 0.6543(6) 0.8827(4) 0.048(3) Uani 1 1 d . . .
C36 C 0.6859(8) 0.7214(8) 0.7593(5) 0.066(4) Uani 1 1 d . . .
H36 H 0.6278 0.7499 0.7675 0.079 Uiso 1 1 calc R . .
C37 C 0.6552(11) 0.6615(9) 0.7205(6) 0.090(5) Uani 1 1 d . . .
H37A H 0.5918 0.6417 0.7240 0.135 Uiso 1 1 calc R . .
H37B H 0.6978 0.6135 0.7211 0.135 Uiso 1 1 calc R . .
H37C H 0.6565 0.6909 0.6915 0.135 Uiso 1 1 calc R . .
C38 C 0.7477(10) 0.7906(9) 0.7421(6) 0.086(5) Uani 1 1 d . . .
H38A H 0.8090 0.7674 0.7371 0.130 Uiso 1 1 calc R . .
H38B H 0.7550 0.8356 0.7646 0.130 Uiso 1 1 calc R . .
H38C H 0.7186 0.8131 0.7136 0.130 Uiso 1 1 calc R . .
C39 C 0.6887(9) 0.6608(7) 0.9275(5) 0.064(4) Uani 1 1 d . . .
H39 H 0.6478 0.7115 0.9262 0.077 Uiso 1 1 calc R . .
C40 C 0.6280(11) 0.5835(9) 0.9345(5) 0.089(5) Uani 1 1 d . . .
H40A H 0.6666 0.5330 0.9346 0.134 Uiso 1 1 calc R . .
H40B H 0.5783 0.5800 0.9099 0.134 Uiso 1 1 calc R . .
H40C H 0.6005 0.5884 0.9635 0.134 Uiso 1 1 calc R . .
C41 C 0.7608(11) 0.6691(8) 0.9686(6) 0.084(5) Uani 1 1 d . . .
H41A H 0.8044 0.7145 0.9633 0.126 Uiso 1 1 calc R . .
H41B H 0.7953 0.6164 0.9731 0.126 Uiso 1 1 calc R . .
H41C H 0.7288 0.6816 0.9957 0.126 Uiso 1 1 calc R . .
C50 C 0.2780(7) 0.5803(6) 0.8505(4) 0.048(3) Uani 1 1 d U . .
C51 C 0.2083(8) 0.5695(7) 0.8164(5) 0.063(3) Uani 1 1 d U . .
C55 C 0.3050(8) 0.5175(6) 0.8836(4) 0.050(3) Uani 1 1 d U . .
C52 C 0.1602(9) 0.4919(8) 0.8130(5) 0.069(3) Uani 1 1 d U . .
H52 H 0.1119 0.4828 0.7896 0.083 Uiso 1 1 calc R . .
C53 C 0.1848(10) 0.4298(8) 0.8442(5) 0.071(4) Uani 1 1 d U . .
H53 H 0.1522 0.3780 0.8421 0.085 Uiso 1 1 calc R . .
C54 C 0.2534(9) 0.4401(7) 0.8777(5) 0.063(3) Uani 1 1 d U . .
H54 H 0.2683 0.3950 0.8980 0.075 Uiso 1 1 calc R . .
C56 C 0.1752(9) 0.6351(8) 0.7809(6) 0.072(4) Uani 1 1 d . . .
H56 H 0.2128 0.6866 0.7886 0.086 Uiso 1 1 calc R . .
C57 C 0.0744(9) 0.6594(9) 0.7844(6) 0.091(5) Uani 1 1 d . . .
H57A H 0.0344 0.6105 0.7779 0.136 Uiso 1 1 calc R . .
H57B H 0.0570 0.7039 0.7625 0.136 Uiso 1 1 calc R . .
H57C H 0.0665 0.6795 0.8151 0.136 Uiso 1 1 calc R . .
C58 C 0.1920(11) 0.6135(10) 0.7336(6) 0.091(5) Uani 1 1 d . . .
H58A H 0.1703 0.6594 0.7135 0.136 Uiso 1 1 calc R . .
H58B H 0.1579 0.5622 0.7246 0.136 Uiso 1 1 calc R . .
H58C H 0.2588 0.6046 0.7315 0.136 Uiso 1 1 calc R . .
C59 C 0.3731(11) 0.5324(9) 0.9218(5) 0.078(4) Uani 1 1 d U . .
H59 H 0.4137 0.5803 0.9142 0.094 Uiso 1 1 calc R . .
C60 C 0.3257(11) 0.5549(8) 0.9633(5) 0.082(5) Uani 1 1 d . . .
H60A H 0.2948 0.5052 0.9744 0.123 Uiso 1 1 calc R . .
H60B H 0.2793 0.5987 0.9558 0.123 Uiso 1 1 calc R . .
H60C H 0.3721 0.5755 0.9868 0.123 Uiso 1 1 calc R . .
C61 C 0.4359(10) 0.4543(7) 0.9330(5) 0.073(4) Uani 1 1 d . . .
H61A H 0.4563 0.4309 0.9049 0.110 Uiso 1 1 calc R . .
H61B H 0.4004 0.4119 0.9482 0.110 Uiso 1 1 calc R . .
H61C H 0.4905 0.4709 0.9530 0.110 Uiso 1 1 calc R . .
C70 C 0.4525(9) 0.4649(7) 0.7498(5) 0.070(4) Uani 1 1 d . . .
H70A H 0.4032 0.4294 0.7343 0.084 Uiso 1 1 calc R . .
H70B H 0.5129 0.4501 0.7383 0.084 Uiso 1 1 calc R . .
C71 C 0.4564(8) 0.4525(6) 0.7986(4) 0.052(3) Uani 1 1 d U . .
H71A H 0.3940 0.4628 0.8092 0.062 Uiso 1 1 calc R . .
H71B H 0.4739 0.3938 0.8059 0.062 Uiso 1 1 calc R . .
C72 C 0.4195(8) 0.5733(8) 0.6942(5) 0.070(4) Uani 1 1 d . . .
H72A H 0.3671 0.5410 0.6799 0.106 Uiso 1 1 calc R . .
H72B H 0.4764 0.5588 0.6800 0.106 Uiso 1 1 calc R . .
H72C H 0.4069 0.6333 0.6902 0.106 Uiso 1 1 calc R . .
C73 C 0.6161(8) 0.4768(7) 0.8238(5) 0.072(4) Uani 1 1 d . . .
H73A H 0.6402 0.4816 0.7940 0.108 Uiso 1 1 calc R . .
H73B H 0.6175 0.4180 0.8333 0.108 Uiso 1 1 calc R . .
H73C H 0.6550 0.5101 0.8458 0.108 Uiso 1 1 calc R . .
C401 C 0.1942(9) 0.8791(11) 0.7643(6) 0.180(6) Uiso 1 1 d GDU . .
H401 H 0.2595 0.8720 0.7633 0.216 Uiso 1 1 calc R . .
C402 C 0.1577(13) 0.8965(11) 0.8052(5) 0.185(6) Uiso 1 1 d GU . .
H402 H 0.1980 0.9012 0.8322 0.222 Uiso 1 1 calc R . .
C403 C 0.0622(14) 0.9070(10) 0.8067(5) 0.195(6) Uiso 1 1 d GU . .
H403 H 0.0372 0.9189 0.8346 0.234 Uiso 1 1 calc RD . .
C404 C 0.0032(9) 0.9001(10) 0.7672(7) 0.192(6) Uiso 1 1 d GU . .
H404 H -0.0621 0.9072 0.7682 0.230 Uiso 1 1 calc R . .
C405 C 0.0398(10) 0.8827(11) 0.7263(5) 0.183(6) Uiso 1 1 d GDU . .
H405 H -0.0005 0.8779 0.6994 0.220 Uiso 1 1 calc R . .
C406 C 0.1353(11) 0.8722(11) 0.7249(5) 0.178(5) Uiso 1 1 d GDU . .
C407 C 0.1704(15) 0.8508(14) 0.6801(6) 0.173(8) Uiso 1 1 d DU . .
H40D H 0.2382 0.8442 0.6838 0.259 Uiso 1 1 calc R . .
H40E H 0.1541 0.8959 0.6584 0.259 Uiso 1 1 calc R . .
H40F H 0.1417 0.7984 0.6688 0.259 Uiso 1 1 calc R . .

loop_
_atom_site_aniso_label
_atom_site_aniso_U_11
_atom_site_aniso_U_22
_atom_site_aniso_U_33
_atom_site_aniso_U_23
_atom_site_aniso_U_13
_atom_site_aniso_U_12
U1 0.0447(3) 0.0181(2) 0.0675(4) -0.0068(2) 0.0253(2) -0.00250(18)
Cl4 0.069(2) 0.0311(14) 0.064(2) 0.0016(13) 0.0194(16) -0.0063(13)
O1 0.037(4) 0.016(3) 0.056(5) -0.004(3) 0.022(3) 0.000(3)
O2 0.056(5) 0.019(4) 0.104(7) 0.001(4) 0.031(5) 0.011(3)
O3 0.048(5) 0.024(3) 0.068(6) -0.017(4) 0.015(4) -0.002(3)
N1 0.036(4) 0.015(4) 0.070(6) -0.008(4) 0.021(4) -0.003(3)
N2 0.036(5) 0.018(4) 0.064(6) -0.007(4) 0.019(4) 0.004(3)
C1 0.043(6) 0.019(4) 0.063(8) -0.004(5) 0.025(6) 0.010(4)
C2 0.041(6) 0.034(5) 0.070(9) -0.007(6) 0.024(6) -0.007(5)
C3 0.040(6) 0.023(5) 0.088(9) -0.009(5) 0.033(6) -0.005(4)
C4 0.042(6) 0.021(5) 0.055(8) 0.001(5) 0.021(5) -0.004(4)
C5 0.035(6) 0.013(4) 0.055(7) 0.004(4) 0.011(5) 0.005(4)
C6 0.043(6) 0.027(5) 0.061(8) 0.000(5) 0.011(6) -0.004(5)
C7 0.031(6) 0.024(5) 0.056(8) 0.009(5) 0.004(5) -0.003(4)
C8 0.037(6) 0.016(4) 0.045(7) 0.000(4) 0.006(5) 0.008(4)
C9 0.027(5) 0.024(5) 0.055(7) -0.010(5) 0.008(5) -0.005(4)
C10 0.033(5) 0.016(4) 0.045(7) 0.001(4) 0.014(5) -0.004(4)
C11 0.019(4) 0.032(5) 0.052(6) -0.005(4) 0.014(4) 0.006(4)
C12 0.044(6) 0.018(4) 0.054(7) -0.002(5) 0.013(5) -0.008(5)
C13 0.043(6) 0.024(5) 0.036(7) 0.006(4) 0.010(5) -0.002(4)
C14 0.039(6) 0.023(5) 0.064(8) 0.003(5) 0.008(5) 0.012(4)
C15 0.045(6) 0.032(5) 0.058(8) -0.020(5) 0.011(6) 0.007(5)
C16 0.048(5) 0.054(6) 0.141(10) -0.030(6) 0.047(6) -0.013(5)
C17A 0.069(8) 0.064(9) 0.154(12) -0.014(8) 0.058(8) -0.008(8)
C18A 0.052(7) 0.064(9) 0.152(11) -0.049(8) 0.045(8) -0.009(7)
C19A 0.037(7) 0.054(7) 0.126(11) -0.036(8) 0.035(8) -0.003(6)
C17B 0.060(9) 0.055(9) 0.149(12) -0.021(9) 0.053(9) -0.017(8)
C18B 0.053(8) 0.057(9) 0.150(12) -0.043(9) 0.046(8) -0.012(8)
C19B 0.040(8) 0.055(8) 0.130(12) -0.035(8) 0.038(8) -0.004(7)
C20 0.035(6) 0.024(5) 0.093(10) -0.008(6) 0.019(6) -0.003(5)
C21 0.059(8) 0.054(7) 0.074(10) -0.003(7) 0.003(7) -0.002(6)
C22 0.033(6) 0.034(6) 0.126(13) -0.019(7) 0.002(7) -0.014(5)
C23 0.055(8) 0.082(9) 0.073(10) -0.013(8) 0.013(7) -0.016(7)
C30 0.028(6) 0.028(5) 0.077(9) 0.000(6) 0.022(6) 0.008(4)
C31 0.042(7) 0.031(6) 0.082(10) -0.003(6) 0.022(7) 0.003(5)
C32 0.043(7) 0.075(9) 0.089(11) -0.021(8) 0.039(7) 0.013(6)
C33 0.048(8) 0.048(7) 0.117(13) 0.009(8) 0.033(9) 0.018(6)
C34 0.047(7) 0.043(7) 0.086(10) 0.010(6) 0.030(7) 0.007(5)
C35 0.041(6) 0.028(5) 0.078(9) 0.005(6) 0.019(6) -0.002(5)
C36 0.035(7) 0.063(8) 0.104(12) -0.006(8) 0.029(7) 0.002(6)
C37 0.094(11) 0.083(11) 0.099(13) -0.020(10) 0.034(10) 0.019(9)
C38 0.068(9) 0.075(10) 0.121(14) 0.008(10) 0.038(9) 0.003(8)
C39 0.064(8) 0.044(7) 0.085(10) 0.015(7) 0.018(8) 0.012(6)
C40 0.102(12) 0.082(11) 0.089(12) 0.001(9) 0.036(10) -0.033(9)
C41 0.091(11) 0.046(8) 0.118(14) 0.002(8) 0.027(10) 0.011(7)
C50 0.041(6) 0.035(5) 0.072(8) -0.008(5) 0.032(5) -0.013(5)
C51 0.043(7) 0.043(6) 0.106(10) -0.014(6) 0.023(6) -0.006(5)
C55 0.048(5) 0.029(4) 0.079(7) -0.004(4) 0.040(5) -0.004(4)
C52 0.063(8) 0.062(7) 0.086(10) -0.018(6) 0.026(6) -0.028(6)
C53 0.086(10) 0.042(6) 0.087(11) -0.015(6) 0.024(7) -0.014(6)
C54 0.064(6) 0.042(5) 0.087(7) -0.009(5) 0.034(5) -0.015(5)
C56 0.053(8) 0.058(8) 0.107(13) -0.008(8) 0.023(8) -0.022(6)
C57 0.052(8) 0.092(11) 0.128(15) -0.040(10) 0.001(9) 0.006(8)
C58 0.078(11) 0.094(12) 0.104(14) 0.005(10) 0.026(10) 0.001(9)
C59 0.103(8) 0.055(6) 0.079(8) 0.018(6) 0.021(7) 0.004(6)
C60 0.119(13) 0.041(7) 0.084(12) -0.008(7) -0.004(10) 0.013(8)
C61 0.090(10) 0.045(7) 0.088(11) 0.029(7) 0.024(8) 0.008(7)
C70 0.077(9) 0.040(7) 0.100(12) -0.020(7) 0.045(8) 0.002(6)
C71 0.053(6) 0.027(5) 0.077(8) -0.017(5) 0.016(6) -0.005(4)
C72 0.050(8) 0.052(7) 0.115(14) -0.023(8) 0.036(8) -0.004(6)
C73 0.060(8) 0.037(6) 0.123(13) -0.014(7) 0.026(8) 0.011(6)

loop_
_atom_type_symbol
_atom_type_description
_atom_type_scat_dispersion_real
_atom_type_scat_dispersion_imag
_atom_type_scat_source
C C 0.0033 0.0016 'International Tables Vol C Tables 4.2.6.8 and 6.1.1.4'
H H 0.0000 0.0000 'International Tables Vol C Tables 4.2.6.8 and 6.1.1.4'
N N 0.0061 0.0033 'International Tables Vol C Tables 4.2.6.8 and 6.1.1.4'
O O 0.0106 0.0060 'International Tables Vol C Tables 4.2.6.8 and 6.1.1.4'
Cl Cl 0.1484 0.1585 'International Tables Vol C Tables 4.2.6.8 and 6.1.1.4'
U U -9.6767 9.6646 'International Tables Vol C Tables 4.2.6.8 and 6.1.1.4'

loop_
_geom_angle_atom_site_label_1
_geom_angle_atom_site_label_2
_geom_angle_atom_site_label_3
_geom_angle
N1 U1 N2 117.9(3)
N1 U1 O1 63.4(2)
N2 U1 O1 63.6(2)
N1 U1 O2 100.6(2)
N2 U1 O2 97.5(3)
O1 U1 O2 137.8(3)
N1 U1 O3 107.0(3)
N2 U1 O3 133.7(2)
O1 U1 O3 157.1(2)
O2 U1 O3 62.1(3)
N1 U1 Cl4 105.2(2)
N2 U1 Cl4 97.3(2)
O1 U1 Cl4 82.14(17)
O2 U1 Cl4 139.6(2)
O3 U1 Cl4 80.70(18)
C12 O1 C11 117.2(7)
C12 O1 U1 120.5(5)
C11 O1 U1 121.0(5)
C71 O2 C73 113.9(8)
C71 O2 U1 108.9(6)
C73 O2 U1 128.4(6)
C72 O3 C70 111.9(9)
C72 O3 U1 128.0(6)
C70 O3 U1 118.0(8)
C4 N1 C50 116.9(8)
C4 N1 U1 125.2(6)
C50 N1 U1 117.7(6)
C5 N2 C30 115.1(8)
C5 N2 U1 123.8(6)
C30 N2 U1 121.0(6)
C2 C1 C10 124.2(8)
C2 C1 H1 117.9
C10 C1 H1 117.9
C1 C2 C3 116.6(7)
C1 C2 C16 123.4(7)
C3 C2 C16 119.7(7)
C4 C3 C2 122.4(8)
C4 C3 H3 118.8
C2 C3 H3 118.8
N1 C4 C3 127.0(8)
N1 C4 C11 117.3(8)
C3 C4 C11 115.7(8)
C6 C5 C12 118.3(9)
C6 C5 N2 125.2(8)
C12 C5 N2 116.4(8)
C5 C6 C7 119.7(9)
C5 C6 H6 120.2
C7 C6 H6 120.2
C8 C7 C6 118.6(9)
C8 C7 C20 122.7(9)
C6 C7 C20 118.6(9)
C7 C8 C13 124.4(9)
C7 C8 H8 117.8
C13 C8 H8 117.8
C13 C9 C15 110.2(8)
C13 C9 C10 110.9(7)
C15 C9 C10 109.6(8)
C13 C9 C14 110.6(8)
C15 C9 C14 108.3(8)
C10 C9 C14 107.2(8)
C11 C10 C1 116.8(8)
C11 C10 C9 118.2(8)
C1 C10 C9 124.9(8)
C10 C11 O1 123.7(8)
C10 C11 C4 124.3(8)
O1 C11 C4 112.0(8)
C5 C12 O1 113.8(8)
C5 C12 C13 125.4(9)
O1 C12 C13 120.7(8)
C8 C13 C12 113.6(9)
C8 C13 C9 124.9(8)
C12 C13 C9 121.5(9)
C9 C14 H14A 109.5
C9 C14 H14B 109.5
H14A C14 H14B 109.5
C9 C14 H14C 109.5
H14A C14 H14C 109.5
H14B C14 H14C 109.5
C9 C15 H15A 109.5
C9 C15 H15B 109.5
H15A C15 H15B 109.5
C9 C15 H15C 109.5
H15A C15 H15C 109.5
H15B C15 H15C 109.5
C2 C16 C17A 113.5(8)
C2 C16 C18B 113.3(9)
C17A C16 C18B 81.2(14)
C2 C16 C19A 113.7(8)
C17A C16 C19A 108.6(10)
C18B C16 C19A 121.9(15)
C2 C16 C19B 111.9(9)
C17A C16 C19B 122.5(14)
C18B C16 C19B 110.6(10)
C2 C16 C18A 110.7(8)
C17A C16 C18A 104.3(9)
C19A C16 C18A 105.2(9)
C19B C16 C18A 90.5(14)
C2 C16 C17B 108.8(9)
C18B C16 C17B 106.9(10)
C19A C16 C17B 88.1(14)
C19B C16 C17B 104.8(10)
C18A C16 C17B 127.9(14)
C16 C17A H97A 109.5
C16 C17A H97B 109.5
H97A C17A H97B 109.5
C16 C17A H97C 109.5
H97A C17A H97C 109.5
H97B C17A H97C 109.5
C16 C18A H98A 109.5
C16 C18A H98B 109.5
H98A C18A H98B 109.5
C16 C18A H98C 109.5
H98A C18A H98C 109.5
H98B C18A H98C 109.5
C16 C19A H99A 109.5
C16 C19A H99B 109.5
H99A C19A H99B 109.5
C16 C19A H99C 109.5
H99A C19A H99C 109.5
H99B C19A H99C 109.5
C16 C17B H97D 109.5
C16 C17B H97E 109.5
H97D C17B H97E 109.5
C16 C17B H97F 109.5
H97D C17B H97F 109.5
H97E C17B H97F 109.5
C16 C18B H98D 109.5
C16 C18B H98E 109.5
H98D C18B H98E 109.5
C16 C18B H98F 109.5
H98D C18B H98F 109.5
H98E C18B H98F 109.5
C16 C19B H99D 109.5
C16 C19B H99E 109.5
H99D C19B H99E 109.5
C16 C19B H99F 109.5
H99D C19B H99F 109.5
H99E C19B H99F 109.5
C23 C20 C22 108.8(10)
C23 C20 C7 111.0(10)
C22 C20 C7 112.2(8)
C23 C20 C21 106.6(10)
C22 C20 C21 108.1(11)
C7 C20 C21 109.9(9)
C20 C21 H21A 109.5
C20 C21 H21B 109.5
H21A C21 H21B 109.5
C20 C21 H21C 109.5
H21A C21 H21C 109.5
H21B C21 H21C 109.5
C20 C22 H22A 109.5
C20 C22 H22B 109.5
H22A C22 H22B 109.5
C20 C22 H22C 109.5
H22A C22 H22C 109.5
H22B C22 H22C 109.5
C20 C23 H23A 109.5
C20 C23 H23B 109.5
H23A C23 H23B 109.5
C20 C23 H23C 109.5
H23A C23 H23C 109.5
H23B C23 H23C 109.5
C31 C30 C35 119.7(9)
C31 C30 N2 119.0(11)
C35 C30 N2 121.1(10)
C32 C31 C30 118.3(12)
C32 C31 C36 119.2(12)
C30 C31 C36 122.6(10)
C33 C32 C31 121.5(12)
C33 C32 H32 119.2
C31 C32 H32 119.2
C34 C33 C32 119.6(11)
C34 C33 H33 120.2
C32 C33 H33 120.2
C33 C34 C35 122.4(13)
C33 C34 H34 118.8
C35 C34 H34 118.8
C34 C35 C30 118.5(11)
C34 C35 C39 122.2(12)
C30 C35 C39 119.1(9)
C31 C36 C38 112.5(11)
C31 C36 C37 116.1(11)
C38 C36 C37 109.8(13)
C31 C36 H36 105.9
C38 C36 H36 105.9
C37 C36 H36 105.9
C36 C37 H37A 109.5
C36 C37 H37B 109.5
H37A C37 H37B 109.5
C36 C37 H37C 109.5
H37A C37 H37C 109.5
H37B C37 H37C 109.5
C36 C38 H38A 109.5
C36 C38 H38B 109.5
H38A C38 H38B 109.5
C36 C38 H38C 109.5
H38A C38 H38C 109.5
H38B C38 H38C 109.5
C35 C39 C40 110.7(11)
C35 C39 C41 112.5(11)
C40 C39 C41 108.3(11)
C35 C39 H39 108.4
C40 C39 H39 108.4
C41 C39 H39 108.4
C39 C40 H40A 109.5
C39 C40 H40B 109.5
H40A C40 H40B 109.5
C39 C40 H40C 109.5
H40A C40 H40C 109.5
H40B C40 H40C 109.5
C39 C41 H41A 109.5
C39 C41 H41B 109.5
H41A C41 H41B 109.5
C39 C41 H41C 109.5
H41A C41 H41C 109.5
H41B C41 H41C 109.5
C51 C50 N1 119.3(11)
C51 C50 C55 123.6(10)
N1 C50 C55 117.0(11)
C50 C51 C52 119.1(13)
C50 C51 C56 125.7(11)
C52 C51 C56 115.2(13)
C50 C55 C54 114.2(12)
C50 C55 C59 123.0(10)
C54 C55 C59 122.7(12)
C53 C52 C51 118.8(14)
C53 C52 H52 120.6
C51 C52 H52 120.6
C54 C53 C52 122.4(13)
C54 C53 H53 118.8
C52 C53 H53 118.8
C53 C54 C55 122.0(13)
C53 C54 H54 119.0
C55 C54 H54 119.0
C58 C56 C57 110.9(14)
C58 C56 C51 115.1(12)
C57 C56 C51 111.9(12)
C58 C56 H56 106.1
C57 C56 H56 106.1
C51 C56 H56 106.1
C56 C57 H57A 109.5
C56 C57 H57B 109.5
H57A C57 H57B 109.5
C56 C57 H57C 109.5
H57A C57 H57C 109.5
H57B C57 H57C 109.5
C56 C58 H58A 109.5
C56 C58 H58B 109.5
H58A C58 H58B 109.5
C56 C58 H58C 109.5
H58A C58 H58C 109.5
H58B C58 H58C 109.5
C55 C59 C60 110.7(13)
C55 C59 C61 112.1(12)
C60 C59 C61 108.2(11)
C55 C59 H59 108.6
C60 C59 H59 108.6
C61 C59 H59 108.6
C59 C60 H60A 109.5
C59 C60 H60B 109.5
H60A C60 H60B 109.5
C59 C60 H60C 109.5
H60A C60 H60C 109.5
H60B C60 H60C 109.5
C59 C61 H61A 109.5
C59 C61 H61B 109.5
H61A C61 H61B 109.5
C59 C61 H61C 109.5
H61A C61 H61C 109.5
H61B C61 H61C 109.5
C71 C70 O3 106.4(9)
C71 C70 H70A 110.4
O3 C70 H70A 110.4
C71 C70 H70B 110.4
O3 C70 H70B 110.4
H70A C70 H70B 108.6
O2 C71 C70 111.0(10)
O2 C71 H71A 109.4
C70 C71 H71A 109.4
O2 C71 H71B 109.4
C70 C71 H71B 109.4
H71A C71 H71B 108.0
O3 C72 H72A 109.5
O3 C72 H72B 109.5
H72A C72 H72B 109.5
O3 C72 H72C 109.5
H72A C72 H72C 109.5
H72B C72 H72C 109.5
O2 C73 H73A 109.5
O2 C73 H73B 109.5
H73A C73 H73B 109.5
O2 C73 H73C 109.5
H73A C73 H73C 109.5
H73B C73 H73C 109.5
C402 C401 C406 120.0
C402 C401 H401 120.0
C406 C401 H401 120.0
C401 C402 C403 120.0
C401 C402 H402 120.0
C403 C402 H402 120.0
C402 C403 C404 120.0
C402 C403 H403 120.0
C404 C403 H403 120.0
C405 C404 C403 120.0
C405 C404 H404 120.0
C403 C404 H404 120.0
C404 C405 C406 120.0
C404 C405 H405 120.0
C406 C405 H405 120.0
C405 C406 C401 120.0
C405 C406 C407 117.6(8)
C401 C406 C407 122.3(8)
C406 C407 H40D 109.5
C406 C407 H40E 109.5
H40D C407 H40E 109.5
C406 C407 H40F 109.5
H40D C407 H40F 109.5
H40E C407 H40F 109.5

loop_
_geom_bond_atom_site_label_1
_geom_bond_atom_site_label_2
_geom_bond_distance
U1 N1 2.340(8)
U1 N2 2.364(8)
U1 O1 2.523(6)
U1 O2 2.580(6)
U1 O3 2.655(7)
U1 Cl4 2.689(3)
O1 C12 1.393(11)
O1 C11 1.395(10)
O2 C71 1.414(13)
O2 C73 1.438(13)
O3 C72 1.441(16)
O3 C70 1.468(13)
N1 C4 1.387(11)
N1 C50 1.432(12)
N2 C5 1.419(11)
N2 C30 1.423(12)
C1 C2 1.368(13)
C1 C10 1.375(12)
C1 H1 0.9500
C2 C3 1.420(12)
C2 C16 1.496(11)
C3 C4 1.397(13)
C3 H3 0.9500
C4 C11 1.400(13)
C5 C6 1.383(14)
C5 C12 1.387(13)
C6 C7 1.412(13)
C6 H6 0.9500
C7 C8 1.391(13)
C7 C20 1.539(14)
C8 C13 1.391(13)
C8 H8 0.9500
C9 C13 1.484(13)
C9 C15 1.523(14)
C9 C10 1.546(12)
C9 C14 1.553(14)
C10 C11 1.373(13)
C12 C13 1.397(13)
C14 H14A 0.9800
C14 H14B 0.9800
C14 H14C 0.9800
C15 H15A 0.9800
C15 H15B 0.9800
C15 H15C 0.9800
C16 C17A 1.516(9)
C16 C18B 1.518(10)
C16 C19A 1.522(9)
C16 C19B 1.538(10)
C16 C18A 1.551(9)
C16 C17B 1.570(10)
C17A H97A 0.9800
C17A H97B 0.9800
C17A H97C 0.9800
C18A H98A 0.9800
C18A H98B 0.9800
C18A H98C 0.9800
C19A H99A 0.9800
C19A H99B 0.9800
C19A H99C 0.9800
C17B H97D 0.9800
C17B H97E 0.9800
C17B H97F 0.9800
C18B H98D 0.9800
C18B H98E 0.9800
C18B H98F 0.9800
C19B H99D 0.9800
C19B H99E 0.9800
C19B H99F 0.9800
C20 C23 1.518(16)
C20 C22 1.526(14)
C20 C21 1.546(17)
C21 H21A 0.9800
C21 H21B 0.9800
C21 H21C 0.9800
C22 H22A 0.9800
C22 H22B 0.9800
C22 H22C 0.9800
C23 H23A 0.9800
C23 H23B 0.9800
C23 H23C 0.9800
C30 C31 1.401(16)
C30 C35 1.416(17)
C31 C32 1.398(16)
C31 C36 1.485(18)
C32 C33 1.383(19)
C32 H32 0.9500
C33 C34 1.338(18)
C33 H33 0.9500
C34 C35 1.390(15)
C34 H34 0.9500
C35 C39 1.531(17)
C36 C38 1.533(17)
C36 C37 1.532(19)
C36 H36 1.0000
C37 H37A 0.9800
C37 H37B 0.9800
C37 H37C 0.9800
C38 H38A 0.9800
C38 H38B 0.9800
C38 H38C 0.9800
C39 C40 1.536(17)
C39 C41 1.54(2)
C39 H39 1.0000
C40 H40A 0.9800
C40 H40B 0.9800
C40 H40C 0.9800
C41 H41A 0.9800
C41 H41B 0.9800
C41 H41C 0.9800
C50 C51 1.373(18)
C50 C55 1.433(16)
C51 C52 1.419(15)
C51 C56 1.53(2)
C55 C54 1.446(15)
C55 C59 1.453(19)
C52 C53 1.383(19)
C52 H52 0.9500
C53 C54 1.351(18)
C53 H53 0.9500
C54 H54 0.9500
C56 C58 1.48(2)
C56 C57 1.516(18)
C56 H56 1.0000
C57 H57A 0.9800
C57 H57B 0.9800
C57 H57C 0.9800
C58 H58A 0.9800
C58 H58B 0.9800
C58 H58C 0.9800
C59 C60 1.499(19)
C59 C61 1.561(17)
C59 H59 1.0000
C60 H60A 0.9800
C60 H60B 0.9800
C60 H60C 0.9800
C61 H61A 0.9800
C61 H61B 0.9800
C61 H61C 0.9800
C70 C71 1.455(17)
C70 H70A 0.9900
C70 H70B 0.9900
C71 H71A 0.9900
C71 H71B 0.9900
C72 H72A 0.9800
C72 H72B 0.9800
C72 H72C 0.9800
C73 H73A 0.9800
C73 H73B 0.9800
C73 H73C 0.9800
C401 C402 1.3900
C401 C406 1.3900
C401 H401 0.9500
C402 C403 1.3900
C402 H402 0.9500
C403 C404 1.3900
C403 H403 0.9500
C404 C405 1.3900
C404 H404 0.9500
C405 C406 1.3900
C405 H405 0.9500
C406 C407 1.499(10)
C407 H40D 0.9800
C407 H40E 0.9800
C407 H40F 0.9800

loop_
_geom_torsion_atom_site_label_1
_geom_torsion_atom_site_label_2
_geom_torsion_atom_site_label_3
_geom_torsion_atom_site_label_4
_geom_torsion
N1 U1 O1 C12 157.9(7)
N2 U1 O1 C12 11.5(6)
O2 U1 O1 C12 82.2(7)
O3 U1 O1 C12 -132.5(7)
Cl4 U1 O1 C12 -90.8(7)
N1 U1 O1 C11 -8.4(7)
N2 U1 O1 C11 -154.8(7)
O2 U1 O1 C11 -84.1(7)
O3 U1 O1 C11 61.3(9)
Cl4 U1 O1 C11 103.0(7)
N1 U1 O2 C71 67.1(7)
N2 U1 O2 C71 -172.6(7)
O1 U1 O2 C71 128.9(7)
O3 U1 O2 C71 -36.6(6)
Cl4 U1 O2 C71 -61.9(7)
N1 U1 O2 C73 -148.1(10)
N2 U1 O2 C73 -27.8(10)
O1 U1 O2 C73 -86.3(10)
O3 U1 O2 C73 108.2(10)
Cl4 U1 O2 C73 82.9(10)
N1 U1 O3 C72 113.6(8)
N2 U1 O3 C72 -80.8(8)
O1 U1 O3 C72 52.4(10)
O2 U1 O3 C72 -153.2(8)
Cl4 U1 O3 C72 10.5(8)
N1 U1 O3 C70 -84.6(7)
N2 U1 O3 C70 81.0(8)
O1 U1 O3 C70 -145.8(7)
O2 U1 O3 C70 8.6(7)
Cl4 U1 O3 C70 172.3(7)
N2 U1 N1 C4 43.8(9)
O1 U1 N1 C4 9.6(8)
O2 U1 N1 C4 148.2(8)
O3 U1 N1 C4 -148.0(8)
Cl4 U1 N1 C4 -63.3(9)
N2 U1 N1 C50 -140.5(8)
O1 U1 N1 C50 -174.7(9)
O2 U1 N1 C50 -36.1(9)
O3 U1 N1 C50 27.7(9)
Cl4 U1 N1 C50 112.4(8)
N1 U1 N2 C5 -46.1(8)
O1 U1 N2 C5 -12.0(7)
O2 U1 N2 C5 -152.3(8)
O3 U1 N2 C5 149.5(7)
Cl4 U1 N2 C5 65.4(8)
N1 U1 N2 C30 134.4(8)
O1 U1 N2 C30 168.5(9)
O2 U1 N2 C30 28.2(8)
O3 U1 N2 C30 -29.9(9)
Cl4 U1 N2 C30 -114.1(8)
C10 C1 C2 C3 3.1(17)
C10 C1 C2 C16 175.9(10)
C1 C2 C3 C4 -3.1(18)
C16 C2 C3 C4 -176.2(10)
C50 N1 C4 C3 -5.8(17)
U1 N1 C4 C3 169.9(9)
C50 N1 C4 C11 174.0(10)
U1 N1 C4 C11 -10.3(14)
C2 C3 C4 N1 -178.9(11)
C2 C3 C4 C11 1.3(17)
C30 N2 C5 C6 9.9(15)
U1 N2 C5 C6 -169.6(8)
C30 N2 C5 C12 -168.4(9)
U1 N2 C5 C12 12.0(13)
C12 C5 C6 C7 0.1(15)
N2 C5 C6 C7 -178.2(10)
C5 C6 C7 C8 1.8(16)
C5 C6 C7 C20 176.7(10)
C6 C7 C8 C13 -1.7(16)
C20 C7 C8 C13 -176.4(10)
C2 C1 C10 C11 -1.3(17)
C2 C1 C10 C9 175.2(11)
C13 C9 C10 C11 -22.6(14)
C15 C9 C10 C11 -144.4(10)
C14 C9 C10 C11 98.3(11)
C13 C9 C10 C1 160.9(10)
C15 C9 C10 C1 39.0(14)
C14 C9 C10 C1 -78.3(13)
C1 C10 C11 O1 178.5(9)
C9 C10 C11 O1 1.6(15)
C1 C10 C11 C4 -0.7(17)
C9 C10 C11 C4 -177.5(10)
C12 O1 C11 C10 20.7(14)
U1 O1 C11 C10 -172.6(8)
C12 O1 C11 C4 -160.0(9)
U1 O1 C11 C4 6.6(11)
N1 C4 C11 C10 -179.2(10)
C3 C4 C11 C10 0.6(17)
N1 C4 C11 O1 1.6(14)
C3 C4 C11 O1 -178.6(9)
C6 C5 C12 O1 -179.0(9)
N2 C5 C12 O1 -0.6(13)
C6 C5 C12 C13 -2.4(16)
N2 C5 C12 C13 176.1(10)
C11 O1 C12 C5 156.8(9)
U1 O1 C12 C5 -10.0(11)
C11 O1 C12 C13 -20.0(13)
U1 O1 C12 C13 173.2(7)
C7 C8 C13 C12 -0.4(15)
C7 C8 C13 C9 -178.4(10)
C5 C12 C13 C8 2.5(15)
O1 C12 C13 C8 178.9(9)
C5 C12 C13 C9 -179.4(10)
O1 C12 C13 C9 -3.0(15)
C15 C9 C13 C8 -37.2(13)
C10 C9 C13 C8 -158.7(9)
C14 C9 C13 C8 82.5(12)
C15 C9 C13 C12 144.9(10)
C10 C9 C13 C12 23.4(14)
C14 C9 C13 C12 -95.3(11)
C1 C2 C16 C17A -113.4(15)
C3 C2 C16 C17A 59.2(15)
C1 C2 C16 C18B 156(2)
C3 C2 C16 C18B -31(2)
C1 C2 C16 C19A 11.4(16)
C3 C2 C16 C19A -176.0(14)
C1 C2 C16 C19B 30(2)
C3 C2 C16 C19B -157.1(18)
C1 C2 C16 C18A 129.6(13)
C3 C2 C16 C18A -57.8(14)
C1 C2 C16 C17B -85.0(19)
C3 C2 C16 C17B 87.6(18)
C8 C7 C20 C23 -141.5(11)
C6 C7 C20 C23 43.8(14)
C8 C7 C20 C22 -19.5(16)
C6 C7 C20 C22 165.8(11)
C8 C7 C20 C21 100.9(11)
C6 C7 C20 C21 -73.9(13)
C5 N2 C30 C31 -110.6(11)
U1 N2 C30 C31 68.9(11)
C5 N2 C30 C35 73.9(12)
U1 N2 C30 C35 -106.6(10)
C35 C30 C31 C32 3.0(16)
N2 C30 C31 C32 -172.6(10)
C35 C30 C31 C36 -176.3(10)
N2 C30 C31 C36 8.1(16)
C30 C31 C32 C33 -1.9(19)
C36 C31 C32 C33 177.4(12)
C31 C32 C33 C34 1(2)
C32 C33 C34 C35 0(2)
C33 C34 C35 C30 1.4(17)
C33 C34 C35 C39 176.8(12)
C31 C30 C35 C34 -2.8(15)
N2 C30 C35 C34 172.8(9)
C31 C30 C35 C39 -178.4(10)
N2 C30 C35 C39 -2.8(15)
C32 C31 C36 C38 -65.4(15)
C30 C31 C36 C38 114.0(12)
C32 C31 C36 C37 62.3(15)
C30 C31 C36 C37 -118.4(13)
C34 C35 C39 C40 -83.7(15)
C30 C35 C39 C40 91.8(13)
C34 C35 C39 C41 37.7(15)
C30 C35 C39 C41 -146.9(10)
C4 N1 C50 C51 88.7(13)
U1 N1 C50 C51 -87.4(11)
C4 N1 C50 C55 -95.5(11)
U1 N1 C50 C55 88.4(10)
N1 C50 C51 C52 174.9(10)
C55 C50 C51 C52 -0.7(17)
N1 C50 C51 C56 -6.0(17)
C55 C50 C51 C56 178.5(11)
C51 C50 C55 C54 1.1(15)
N1 C50 C55 C54 -174.5(9)
C51 C50 C55 C59 -174.4(12)
N1 C50 C55 C59 10.0(15)
C50 C51 C52 C53 0.3(18)
C56 C51 C52 C53 -178.9(12)
C51 C52 C53 C54 -1(2)
C52 C53 C54 C55 1(2)
C50 C55 C54 C53 -1.3(16)
C59 C55 C54 C53 174.2(12)
C50 C51 C56 C58 114.9(15)
C52 C51 C56 C58 -65.9(15)
C50 C51 C56 C57 -117.3(13)
C52 C51 C56 C57 61.9(15)
C50 C55 C59 C60 96.3(13)
C54 C55 C59 C60 -78.8(14)
C50 C55 C59 C61 -142.8(11)
C54 C55 C59 C61 42.1(16)
C72 O3 C70 C71 -176.1(9)
U1 O3 C70 C71 19.3(11)
C73 O2 C71 C70 -83.8(12)
U1 O2 C71 C70 66.6(9)
O3 C70 C71 O2 -55.9(12)
C406 C401 C402 C403 0.0
C401 C402 C403 C404 0.0
C402 C403 C404 C405 0.0
C403 C404 C405 C406 0.0
C404 C405 C406 C401 0.0
C404 C405 C406 C407 178.1(17)
C402 C401 C406 C405 0.0
C402 C401 C406 C407 -178.0(18)

loop_
_platon_squeeze_void_nr
_platon_squeeze_void_average_x
_platon_squeeze_void_average_y
_platon_squeeze_void_average_z
_platon_squeeze_void_volume
_platon_squeeze_void_count_electrons
_platon_squeeze_void_content
1 -0.001 0.500 0.000 961 365 ' '
2 0.053 0.000 0.500 961 367 ' '
